data_2017385
loop_
_publ_author_name
'Kanagasabapathy, Thanikasalam'
'Krishnaswamy, Panchanatheswaran'
'Ramasubbu, Jeyaraman'

_publ_section_title
;<i>rac</i>-5-Diphenylacetyl-2,2,4-trimethyl-2,3,4,5-tetrahydro-1,5-benzothiazepine
 and
 <i>rac</i>-5-formyl-2,2,4-trimethyl-2,3,4,5-tetrahydro-1,5-benzothiazepine
;
_journal_coeditor_code GD3302
_journal_issue 11
_journal_name_full 'Acta Crystallographica Section C'
_journal_page_first o579
_journal_page_last o582
_journal_paper_doi 10.1107/S0108270109036646
_journal_volume 65
_journal_year 2009
_chemical_formula_iupac 'C13 H17 N O S'
_chemical_formula_moiety 'C13 H17 N O S'
_chemical_formula_sum 'C13 H17 N O S'
_chemical_formula_weight 235.34
_chemical_name_common
;
 </i>rac</i>-5-formyl-2,3,4,5-tetrahydro-2,2,4-trimethyl-1,5-benzothiazepine
;
_chemical_name_systematic
;
 </i>rac</i>-5-formyl-2,3,4,5-tetrahydro-2,2,4-trimethyl-1,5-benzothiazepine
;
_space_group_IT_number 14
_symmetry_cell_setting monoclinic
_symmetry_space_group_name_Hall '-P 2yn'
_symmetry_space_group_name_H-M 'P 1 21/n 1'
_atom_sites_solution_hydrogens geom
_atom_sites_solution_primary direct
_atom_sites_solution_secondary difmap
_cell_angle_alpha 90.00
_cell_angle_beta 107.713(2)
_cell_angle_gamma 90.00
_cell_formula_units_Z 4
_cell_length_a 9.6038(8)
_cell_length_b 9.9485(8)
_cell_length_c 13.6818(11)
_cell_measurement_reflns_used 4056
_cell_measurement_temperature 296(2)
_cell_measurement_theta_max 31.71
_cell_measurement_theta_min 2.30
_cell_volume 1245.23(18)
_computing_cell_refinement
;
APEX2 (Bruker, 2004) and SAINT (Bruker, 2004)
;
_computing_data_collection 'APEX2 (Bruker, 2004)'
_computing_data_reduction
;
SAINT (Bruker, 2004) and XPREP (Bruker, 2004)
;
_computing_molecular_graphics 'PLATON (Spek, 2009)'
_computing_publication_material 'PLATON (Spek, 2009)'
_computing_structure_refinement 'SHELXL97 (Sheldrick, 2008)'
_computing_structure_solution 'SHELXS97 (Sheldrick, 2008)'
_diffrn_ambient_temperature 296(2)
_diffrn_measured_fraction_theta_full 1.000
_diffrn_measured_fraction_theta_max 0.960
_diffrn_measurement_device_type 'Bruker Kappa APEXII CCD area-detector'
_diffrn_measurement_method '\w and \f'
_diffrn_radiation_monochromator graphite
_diffrn_radiation_source 'fine-focus sealed tube'
_diffrn_radiation_type MoK\a
_diffrn_radiation_wavelength 0.71073
_diffrn_reflns_av_R_equivalents 0.0238
_diffrn_reflns_av_sigmaI/netI 0.0223
_diffrn_reflns_limit_h_max 14
_diffrn_reflns_limit_h_min -14
_diffrn_reflns_limit_k_max 14
_diffrn_reflns_limit_k_min -14
_diffrn_reflns_limit_l_max 20
_diffrn_reflns_limit_l_min -20
_diffrn_reflns_number 17043
_diffrn_reflns_theta_full 29.80
_diffrn_reflns_theta_max 31.71
_diffrn_reflns_theta_min 2.30
_diffrn_standards_decay_% 0
_diffrn_standards_number 0
_exptl_absorpt_coefficient_mu 0.239
_exptl_absorpt_correction_T_max 0.9765
_exptl_absorpt_correction_T_min 0.9339
_exptl_absorpt_correction_type multi-scan
_exptl_absorpt_process_details '(SADABS; Bruker, 1999)'
_exptl_crystal_colour colourless
_exptl_crystal_density_diffrn 1.255
_exptl_crystal_density_method 'not measured'
_exptl_crystal_description block
_exptl_crystal_F_000 504
_exptl_crystal_size_max 0.29
_exptl_crystal_size_mid 0.12
_exptl_crystal_size_min 0.10
_refine_diff_density_max 0.357
_refine_diff_density_min -0.378
_refine_ls_extinction_method none
_refine_ls_goodness_of_fit_ref 1.057
_refine_ls_hydrogen_treatment mixed
_refine_ls_matrix_type full
_refine_ls_number_parameters 165
_refine_ls_number_reflns 4056
_refine_ls_number_restraints 0
_refine_ls_restrained_S_all 1.057
_refine_ls_R_factor_all 0.0637
_refine_ls_R_factor_gt 0.0414
_refine_ls_shift/su_max 0.000
_refine_ls_shift/su_mean 0.000
_refine_ls_structure_factor_coef Fsqd
_refine_ls_weighting_details 'calc w = 1/[\s^2^(Fo^2^)+(0.0565P)^2^+0.2159P] where  P=(Fo^2^+2Fc^2^)/3'
_refine_ls_weighting_scheme calc
_refine_ls_wR_factor_gt 0.1101
_refine_ls_wR_factor_ref 0.1238
_reflns_number_gt 2895
_reflns_number_total 4056
_reflns_threshold_expression I>2\s(I)
_cod_data_source_file gd3302.cif
_cod_data_source_block II
_cod_original_sg_symbol_H-M 'P 21/n'
_cod_database_code 2017385
_cod_database_fobs_code 2017385

loop_
_symmetry_equiv_pos_as_xyz
'x, y, z'
'-x+1/2, y+1/2, -z+1/2'
'-x, -y, -z'
'x-1/2, -y-1/2, z-1/2'

loop_
_atom_site_type_symbol
_atom_site_label
_atom_site_fract_x
_atom_site_fract_y
_atom_site_fract_z
_atom_site_U_iso_or_equiv
_atom_site_adp_type
_atom_site_calc_flag
_atom_site_refinement_flags
_atom_site_occupancy
_atom_site_disorder_assembly
_atom_site_disorder_group
S S1 0.46889(4) 0.78816(4) 0.21250(3) 0.05617(13) Uani d . 1 . .
C C2 0.37838(14) 0.95471(13) 0.19824(10) 0.0423(3) Uani d . 1 . .
C C3 0.32279(13) 1.00081(13) 0.08716(9) 0.0397(3) Uani d . 1 . .
H H3A 0.4057 0.9965 0.0585 0.040(4) Uiso calc R 1 . .
H H3B 0.2946 1.0965 0.0871 0.051(4) Uiso calc R 1 . .
C C4 0.19478(12) 0.92612(12) 0.01388(9) 0.0388(3) Uani d . 1 . .
H H4 0.1080 0.9384 0.0388 0.044(4) Uiso calc R 1 . .
N N5 0.22255(10) 0.78067(10) 0.01104(8) 0.0377(2) Uani d . 1 . .
C C6 0.36082(12) 0.73613(12) 0.00468(10) 0.0373(3) Uani d . 1 . .
C C7 0.48317(13) 0.74458(13) 0.09141(11) 0.0413(3) Uani d . 1 . .
C C8 0.61828(14) 0.70331(14) 0.08300(14) 0.0542(4) Uani d . 1 . .
H H8 0.7033 0.7107 0.1407 0.069(5) Uiso calc R 1 . .
C C9 0.62994(16) 0.65211(15) -0.00759(15) 0.0611(4) Uani d . 1 . .
H H9 0.7224 0.6238 -0.0119 0.064(5) Uiso calc R 1 . .
C C10 0.50840(18) 0.64191(16) -0.09167(14) 0.0591(4) Uani d . 1 . .
H H10 0.5165 0.6049 -0.1537 0.075(6) Uiso calc R 1 . .
C C11 0.37323(16) 0.68561(14) -0.08648(12) 0.0480(3) Uani d . 1 . .
H H11 0.2897 0.6808 -0.1454 0.071(5) Uiso calc R 1 . .
C C12 0.4945(2) 1.05407(18) 0.25878(13) 0.0681(5) Uani d . 1 . .
H H12A 0.5311 1.0252 0.3306 0.087(6) Uiso calc R 1 . .
H H12B 0.4511 1.1438 0.2553 0.110(8) Uiso calc R 1 . .
H H12C 0.5754 1.0568 0.2292 0.102(8) Uiso calc R 1 . .
C C13 0.25712(19) 0.9411(2) 0.24771(13) 0.0700(5) Uani d . 1 . .
H H13A 0.2988 0.9112 0.3189 0.087(6) Uiso calc R 1 . .
H H13B 0.1853 0.8751 0.2096 0.075(6) Uiso calc R 1 . .
H H13C 0.2092 1.0283 0.2465 0.101(7) Uiso calc R 1 . .
C C14 0.15735(16) 0.98576(16) -0.09356(11) 0.0534(4) Uani d . 1 . .
H H14A 0.0747 0.9367 -0.1396 0.077(6) Uiso calc R 1 . .
H H14B 0.2422 0.9782 -0.1188 0.065(5) Uiso calc R 1 . .
H H14C 0.1311 1.0807 -0.0914 0.068(5) Uiso calc R 1 . .
C C15 0.11358(14) 0.69159(15) 0.00123(11) 0.0478(3) Uani d . 1 . .
O O16 -0.01107(11) 0.71988(13) -0.00265(11) 0.0683(3) Uani d . 1 . .
H H15 0.1438(17) 0.5954(18) -0.0040(12) 0.053(4) Uiso d . 1 . .

loop_
_atom_site_aniso_label
_atom_site_aniso_U_11
_atom_site_aniso_U_22
_atom_site_aniso_U_33
_atom_site_aniso_U_12
_atom_site_aniso_U_13
_atom_site_aniso_U_23
S1 0.0632(2) 0.0498(2) 0.0459(2) 0.01451(16) 0.00219(16) 0.00666(14)
C2 0.0441(6) 0.0415(7) 0.0411(6) 0.0028(5) 0.0128(5) 0.0007(5)
C3 0.0411(6) 0.0341(6) 0.0434(6) 0.0029(5) 0.0120(5) 0.0012(5)
C4 0.0311(5) 0.0387(6) 0.0460(6) 0.0076(4) 0.0112(4) 0.0005(5)
N5 0.0281(4) 0.0380(5) 0.0474(5) 0.0021(4) 0.0120(4) -0.0012(4)
C6 0.0318(5) 0.0317(5) 0.0506(7) 0.0029(4) 0.0159(5) 0.0024(5)
C7 0.0333(5) 0.0325(6) 0.0569(7) 0.0057(4) 0.0120(5) 0.0040(5)
C8 0.0316(6) 0.0407(7) 0.0882(11) 0.0077(5) 0.0153(6) 0.0097(7)
C9 0.0476(7) 0.0422(8) 0.1071(13) 0.0129(6) 0.0437(9) 0.0120(8)
C10 0.0692(9) 0.0451(8) 0.0804(11) 0.0079(7) 0.0487(9) 0.0024(7)
C11 0.0507(7) 0.0422(7) 0.0555(8) 0.0018(5) 0.0228(6) -0.0010(6)
C12 0.0816(12) 0.0550(10) 0.0533(8) -0.0091(8) -0.0011(8) -0.0058(7)
C13 0.0638(10) 0.0978(14) 0.0582(9) 0.0169(10) 0.0333(8) 0.0136(10)
C14 0.0516(7) 0.0523(8) 0.0486(7) 0.0119(6) 0.0037(6) 0.0057(6)
C15 0.0382(6) 0.0509(8) 0.0550(8) -0.0056(5) 0.0153(5) -0.0033(6)
O16 0.0357(5) 0.0789(8) 0.0937(9) -0.0102(5) 0.0246(5) -0.0084(7)

loop_
_atom_type_symbol
_atom_type_description
_atom_type_scat_dispersion_real
_atom_type_scat_dispersion_imag
_atom_type_scat_source
C C 0.0033 0.0016 'International Tables Vol C Tables 4.2.6.8 and 6.1.1.4'
H H 0.0000 0.0000 'International Tables Vol C Tables 4.2.6.8 and 6.1.1.4'
N N 0.0061 0.0033 'International Tables Vol C Tables 4.2.6.8 and 6.1.1.4'
O O 0.0106 0.0060 'International Tables Vol C Tables 4.2.6.8 and 6.1.1.4'
S S 0.1246 0.1234 'International Tables Vol C Tables 4.2.6.8 and 6.1.1.4'

loop_
_geom_angle_atom_site_label_1
_geom_angle_atom_site_label_2
_geom_angle_atom_site_label_3
_geom_angle_site_symmetry_1
_geom_angle_site_symmetry_3
_geom_angle
_geom_angle_publ_flag
C7 S1 C2 . . 106.85(6) no
C3 C2 C13 . . 112.85(11) no
C3 C2 C12 . . 108.82(12) no
C13 C2 C12 . . 110.29(14) no
C3 C2 S1 . . 112.68(9) no
C13 C2 S1 . . 105.77(11) no
C12 C2 S1 . . 106.22(10) no
C2 C3 C4 . . 118.59(11) no
C2 C3 H3A . . 107.7 no
C4 C3 H3A . . 107.7 no
C2 C3 H3B . . 107.7 no
C4 C3 H3B . . 107.7 no
H3A C3 H3B . . 107.1 no
N5 C4 C3 . . 112.34(9) no
N5 C4 C14 . . 110.39(11) no
C3 C4 C14 . . 110.58(11) no
N5 C4 H4 . . 107.8 no
C3 C4 H4 . . 107.8 no
C14 C4 H4 . . 107.8 no
C15 N5 C6 . . 119.92(11) no
C15 N5 C4 . . 120.48(10) no
C6 N5 C4 . . 119.04(10) no
C11 C6 C7 . . 120.49(12) no
C11 C6 N5 . . 120.31(11) no
C7 C6 N5 . . 119.20(11) no
C6 C7 C8 . . 118.33(13) no
C6 C7 S1 . . 121.95(9) no
C8 C7 S1 . . 119.36(11) no
C9 C8 C7 . . 120.97(14) no
C9 C8 H8 . . 119.5 no
C7 C8 H8 . . 119.5 no
C10 C9 C8 . . 120.10(13) no
C10 C9 H9 . . 120.0 no
C8 C9 H9 . . 120.0 no
C9 C10 C11 . . 120.24(15) no
C9 C10 H10 . . 119.9 no
C11 C10 H10 . . 119.9 no
C6 C11 C10 . . 119.82(14) no
C6 C11 H11 . . 120.1 no
C10 C11 H11 . . 120.1 no
C2 C12 H12A . . 109.5 no
C2 C12 H12B . . 109.5 no
H12A C12 H12B . . 109.5 no
C2 C12 H12C . . 109.5 no
H12A C12 H12C . . 109.5 no
H12B C12 H12C . . 109.5 no
C2 C13 H13A . . 109.5 no
C2 C13 H13B . . 109.5 no
H13A C13 H13B . . 109.5 no
C2 C13 H13C . . 109.5 no
H13A C13 H13C . . 109.5 no
H13B C13 H13C . . 109.5 no
C4 C14 H14A . . 109.5 no
C4 C14 H14B . . 109.5 no
H14A C14 H14B . . 109.5 no
C4 C14 H14C . . 109.5 no
H14A C14 H14C . . 109.5 no
H14B C14 H14C . . 109.5 no
O16 C15 N5 . . 125.27(14) no
O16 C15 H15 . . 121.2(9) no
N5 C15 H15 . . 113.5(9) no

loop_
_geom_bond_atom_site_label_1
_geom_bond_atom_site_label_2
_geom_bond_site_symmetry_2
_geom_bond_distance
_geom_bond_publ_flag
S1 C7 . 1.7577(15) no
S1 C2 . 1.8536(13) no
C2 C3 . 1.5203(17) no
C2 C13 . 1.521(2) no
C2 C12 . 1.531(2) no
C3 C4 . 1.5227(17) no
C3 H3A . 0.9900 no
C3 H3B . 0.9900 no
C4 N5 . 1.4741(16) no
C4 C14 . 1.5233(19) no
C4 H4 . 1.0000 no
N5 C15 . 1.3465(16) no
N5 C6 . 1.4274(15) no
C6 C11 . 1.383(2) no
C6 C7 . 1.3955(17) no
C7 C8 . 1.3987(18) no
C8 C9 . 1.376(3) no
C8 H8 . 0.9500 no
C9 C10 . 1.371(2) no
C9 H9 . 0.9500 no
C10 C11 . 1.391(2) no
C10 H10 . 0.9500 no
C11 H11 . 0.9500 no
C12 H12A . 0.9800 no
C12 H12B . 0.9800 no
C12 H12C . 0.9800 no
C13 H13A . 0.9800 no
C13 H13B . 0.9800 no
C13 H13C . 0.9800 no
C14 H14A . 0.9800 no
C14 H14B . 0.9800 no
C14 H14C . 0.9800 no
C15 O16 . 1.2151(17) no
C15 H15 . 1.009(18) no

loop_
_geom_torsion_atom_site_label_1
_geom_torsion_atom_site_label_2
_geom_torsion_atom_site_label_3
_geom_torsion_atom_site_label_4
_geom_torsion_site_symmetry_1
_geom_torsion_site_symmetry_2
_geom_torsion_site_symmetry_3
_geom_torsion_site_symmetry_4
_geom_torsion
_geom_torsion_publ_flag
C7 S1 C2 C3 . . . . 7.64(11) no
C7 S1 C2 C13 . . . . 131.37(10) no
C7 S1 C2 C12 . . . . -111.41(11) no
C13 C2 C3 C4 . . . . -50.89(17) no
C12 C2 C3 C4 . . . . -173.65(12) no
S1 C2 C3 C4 . . . . 68.82(13) no
C2 C3 C4 N5 . . . . -55.25(15) no
C2 C3 C4 C14 . . . . -179.07(11) no
C3 C4 N5 C15 . . . . 143.57(12) no
C14 C4 N5 C15 . . . . -92.50(14) no
C3 C4 N5 C6 . . . . -44.92(15) no
C14 C4 N5 C6 . . . . 79.01(13) no
C15 N5 C6 C11 . . . . 66.09(17) no
C4 N5 C6 C11 . . . . -105.47(14) no
C15 N5 C6 C7 . . . . -114.10(14) no
C4 N5 C6 C7 . . . . 74.34(15) no
C11 C6 C7 C8 . . . . 1.25(19) no
N5 C6 C7 C8 . . . . -178.55(11) no
C11 C6 C7 S1 . . . . -171.93(10) no
N5 C6 C7 S1 . . . . 8.26(17) no
C2 S1 C7 C6 . . . . -57.55(12) no
C2 S1 C7 C8 . . . . 129.33(11) no
C6 C7 C8 C9 . . . . -1.8(2) no
S1 C7 C8 C9 . . . . 171.58(11) no
C7 C8 C9 C10 . . . . 0.6(2) no
C8 C9 C10 C11 . . . . 1.2(2) no
C7 C6 C11 C10 . . . . 0.5(2) no
N5 C6 C11 C10 . . . . -179.70(12) no
C9 C10 C11 C6 . . . . -1.8(2) no
C6 N5 C15 O16 . . . . -173.92(15) no
C4 N5 C15 O16 . . . . -2.5(2) no
